data_2105893
loop_
_publ_author_name
'Allan, David R.'
'Bailey, Daniel'
'Bird, Nigel'
'Blake, Alexander J.'
'Champness, Neil R.'
'Huang, Deguang'
'Keane, Conal P.'
'McMaster, Jonathan'
'Prior, Timothy J.'
'Tidey, Jeremiah P.'
'Schr\"oder, Martin'

_publ_section_title
;
 High-pressure studies of palladium and platinum thioether macrocyclic
 dihalide complexes
;
_journal_coeditor_code XK5015
_journal_issue 3
_journal_name_full 'Acta Crystallographica Section B'
_journal_page_first 469
_journal_page_last 486
_journal_paper_doi 10.1107/S2052520614008786
_journal_volume 70
_journal_year 2014
_chemical_formula_moiety 'C6 H12 Cl2 Pt S3'
_chemical_formula_sum 'C6 H12 Cl2 Pt S3'
_chemical_formula_weight 446.33
_chemical_name_systematic
;
 ?
;
_space_group_IT_number 19
_symmetry_cell_setting orthorhombic
_symmetry_space_group_name_Hall 'P 2ac 2ab'
_symmetry_space_group_name_H-M 'P 21 21 21'
_atom_sites_solution_hydrogens geom
_atom_sites_solution_primary isomor
_audit_creation_method SHELXL97
_cell_angle_alpha 90.00
_cell_angle_beta 90.00
_cell_angle_gamma 90.00
_cell_formula_units_Z 4
_cell_length_a 7.0310(3)
_cell_length_b 11.3493(3)
_cell_length_c 11.577(4)
_cell_measurement_pressure 5400000
_cell_measurement_reflns_used 2367
_cell_measurement_temperature 296(2)
_cell_measurement_theta_max 26.82
_cell_measurement_theta_min 3.491
_cell_volume 923.8(3)
_computing_cell_refinement 'Bruker SAINT (Bruker, 2004)'
_computing_data_collection 'Bruker APEX2 (Bruker, 2004)'
_computing_data_reduction 'Bruker SAINT'
_computing_structure_refinement 'SHELXL97 (Sheldrick, 2008)'
_diffrn_ambient_temperature 296(2)
_diffrn_measured_fraction_theta_full 0.288
_diffrn_measured_fraction_theta_max 0.288
_diffrn_measurement_device_type 'Bruker APEXII CCD area detector'
_diffrn_radiation_monochromator silicon
_diffrn_radiation_source 'Daresbury SRS Station 16.2 SMX'
_diffrn_radiation_type synchrotron
_diffrn_radiation_wavelength 0.6911
_diffrn_reflns_av_R_equivalents 0.053
_diffrn_reflns_av_sigmaI/netI 0.047
_diffrn_reflns_limit_h_max 7
_diffrn_reflns_limit_h_min -8
_diffrn_reflns_limit_k_max 14
_diffrn_reflns_limit_k_min -14
_diffrn_reflns_limit_l_max 4
_diffrn_reflns_limit_l_min -4
_diffrn_reflns_number 2841
_diffrn_reflns_theta_full 27.14
_diffrn_reflns_theta_max 27.14
_diffrn_reflns_theta_min 3.49
_exptl_absorpt_coefficient_mu 16.379
_exptl_absorpt_correction_T_max 1.0000
_exptl_absorpt_correction_T_min 0.4008
_exptl_absorpt_correction_type multi-scan
_exptl_absorpt_process_details '(SADABS; Bruker, 2004)'
_exptl_crystal_colour Yellow
_exptl_crystal_density_diffrn 3.209
_exptl_crystal_density_method 'not measured'
_exptl_crystal_description Tablet
_exptl_crystal_F_000 832
_exptl_crystal_size_max 0.1
_exptl_crystal_size_mid 0.1
_exptl_crystal_size_min 0.05
_refine_diff_density_max 0.95
_refine_diff_density_min -1.23
_refine_ls_abs_structure_details 'Flack H D (1983), Acta Cryst. A39, 876-881'
_refine_ls_abs_structure_Flack 0.19(2)
_refine_ls_extinction_coef 0.0021(6)
_refine_ls_extinction_expression Fc^*^=kFc[1+0.001xFc^2^\l^3^/sin(2\q)]^-1/4^
_refine_ls_extinction_method SHELXL
_refine_ls_goodness_of_fit_ref 1.15
_refine_ls_hydrogen_treatment constr
_refine_ls_matrix_type full
_refine_ls_number_parameters 111
_refine_ls_number_reflns 603
_refine_ls_number_restraints 111
_refine_ls_restrained_S_all 1.09
_refine_ls_R_factor_all 0.0389
_refine_ls_R_factor_gt 0.0356
_refine_ls_shift/su_max 0.003
_refine_ls_shift/su_mean 0.000
_refine_ls_structure_factor_coef Fsqd
_refine_ls_weighting_details 'calc w=1/[\s^2^(Fo^2^)+(0.046P)^2^+22.74P] where P=(Fo^2^+2Fc^2^)/3'
_refine_ls_weighting_scheme calc
_refine_ls_wR_factor_gt 0.0943
_refine_ls_wR_factor_ref 0.101
_reflns_number_gt 572
_reflns_number_total 603
_reflns_threshold_expression >2sigma(I)
_cod_data_source_file xk5015sup1.cif
_cod_data_source_block cmpd_2_54.0_kbar
_cod_depositor_comments
;
The following automatic conversions were performed:

'_exptl_absorpt_correction_type' value 'Multi-scan' changed to
'multi-scan' according to
/usr/data/users/saulius/crontab/automatic-downloads/current/IUCr/lib/dictionaries/cif_core.dic
dictionary named 'cif_core.dic' version 2.4.2 from 2011-04-26.

Automatic conversion script
Id: cif_fix_values 2281 2013-09-26 08:29:07Z andrius 
;
_cod_database_code 2105893
_cod_database_fobs_code 2105893

loop_
_symmetry_equiv_pos_as_xyz
'x, y, z'
'-x+1/2, -y, z+1/2'
'-x, y+1/2, -z+1/2'
'x+1/2, -y+1/2, -z'

loop_
_atom_site_type_symbol
_atom_site_label
_atom_site_fract_x
_atom_site_fract_y
_atom_site_fract_z
_atom_site_U_iso_or_equiv
_atom_site_adp_type
_atom_site_calc_flag
_atom_site_refinement_flags
_atom_site_occupancy
_atom_site_symmetry_multiplicity
Pt Pt1 0.92562(7) 0.12503(4) 0.62202(15) 0.0279(6) Uani d U 1 1
Cl Cl1 0.7657(7) 0.2399(3) 0.7545(12) 0.0386(13) Uani d U 1 1
Cl Cl2 1.1703(6) 0.0686(3) 0.7489(12) 0.0321(13) Uani d U 1 1
S S1 0.6986(5) -0.1060(3) 0.6098(7) 0.0254(14) Uani d DU 1 1
C C2 0.5597(14) -0.0448(6) 0.4911(10) 0.0287(19) Uani d DU 1 1
H H2A 0.6314 -0.0536 0.4200 0.034 Uiso calc R 1 1
H H2B 0.4434 -0.0901 0.4832 0.034 Uiso calc R 1 1
C C3 0.5082(11) 0.0852(5) 0.5066(16) 0.0309(19) Uani d DU 1 1
H H3A 0.4465 0.0948 0.5810 0.037 Uiso calc R 1 1
H H3B 0.4170 0.1069 0.4475 0.037 Uiso calc R 1 1
S S4 0.7104(5) 0.1870(3) 0.4990(6) 0.0297(10) Uani d DU 1 1
C C5 0.7998(12) 0.1559(7) 0.3539(8) 0.0290(16) Uani d DU 1 1
H H5A 0.6933 0.1397 0.3030 0.035 Uiso calc R 1 1
H H5B 0.8654 0.2249 0.3246 0.035 Uiso calc R 1 1
C C6 0.9348(12) 0.0515(7) 0.3525(8) 0.0251(16) Uani d DU 1 1
H H6A 1.0188 0.0591 0.2865 0.030 Uiso calc R 1 1
H H6B 0.8610 -0.0200 0.3421 0.030 Uiso calc R 1 1
S S7 1.0785(5) 0.0362(2) 0.4819(7) 0.0232(10) Uani d DU 1 1
C C8 1.0748(10) -0.1197(6) 0.5135(16) 0.0228(19) Uani d DU 1 1
H H8A 1.1393 -0.1594 0.4505 0.027 Uiso calc R 1 1
H H8B 1.1513 -0.1318 0.5822 0.027 Uiso calc R 1 1
C C9 0.8872(10) -0.1826(7) 0.5325(15) 0.024(2) Uani d DU 1 1
H H9A 0.9139 -0.2550 0.5739 0.029 Uiso calc R 1 1
H H9B 0.8378 -0.2047 0.4574 0.029 Uiso calc R 1 1

loop_
_atom_site_aniso_label
_atom_site_aniso_U_11
_atom_site_aniso_U_22
_atom_site_aniso_U_33
_atom_site_aniso_U_12
_atom_site_aniso_U_13
_atom_site_aniso_U_23
Pt1 0.0129(3) 0.01215(18) 0.0585(18) -0.00018(16) -0.0001(5) 0.0011(5)
Cl1 0.037(2) 0.0226(14) 0.056(4) 0.0080(13) 0.006(3) -0.004(2)
Cl2 0.0192(16) 0.0289(16) 0.048(4) 0.0073(11) -0.002(2) -0.011(3)
S1 0.0205(15) 0.0200(12) 0.036(4) -0.0015(10) 0.010(2) -0.003(2)
C2 0.019(3) 0.020(2) 0.047(5) -0.005(2) 0.002(3) -0.003(4)
C3 0.016(3) 0.021(3) 0.056(5) -0.001(2) -0.001(3) -0.002(4)
S4 0.0137(15) 0.0157(12) 0.060(3) 0.0014(10) -0.003(2) -0.006(2)
C5 0.009(3) 0.019(3) 0.058(3) 0.008(2) -0.001(3) -0.004(4)
C6 0.006(4) 0.015(3) 0.054(3) 0.004(3) 0.000(3) 0.002(3)
S7 0.0122(13) 0.0117(10) 0.046(3) 0.0014(10) 0.001(2) 0.0046(19)
C8 0.016(3) 0.014(2) 0.039(5) -0.003(3) 0.002(4) 0.000(3)
C9 0.019(3) 0.016(2) 0.037(6) -0.004(2) 0.007(4) -0.003(4)

loop_
_atom_type_symbol
_atom_type_description
_atom_type_scat_dispersion_real
_atom_type_scat_dispersion_imag
_atom_type_scat_source
C C 0.0033 0.0016 'International Tables Vol C Tables 4.2.6.8 and 6.1.1.4'
H H 0.0000 0.0000 'International Tables Vol C Tables 4.2.6.8 and 6.1.1.4'
S S 0.1246 0.1234 'International Tables Vol C Tables 4.2.6.8 and 6.1.1.4'
Cl Cl 0.1484 0.1585 'International Tables Vol C Tables 4.2.6.8 and 6.1.1.4'
Pt Pt -1.7033 8.3905 'International Tables Vol C Tables 4.2.6.8 and 6.1.1.4'

loop_
_geom_angle_atom_site_label_1
_geom_angle_atom_site_label_2
_geom_angle_atom_site_label_3
_geom_angle_site_symmetry_3
_geom_angle
S4 Pt1 S7 . 90.3(2)
S4 Pt1 Cl1 . 85.1(3)
S7 Pt1 Cl1 . 172.6(3)
S4 Pt1 Cl2 . 176.08(19)
S7 Pt1 Cl2 . 88.8(3)
Cl1 Pt1 Cl2 . 95.5(4)
S4 Pt1 S1 . 83.42(13)
S7 Pt1 S1 . 80.10(14)
Cl1 Pt1 S1 . 105.05(16)
Cl2 Pt1 S1 . 100.17(14)
S4 Pt1 S4 4_556 86.25(5)
S7 Pt1 S4 4_556 71.35(13)
Cl1 Pt1 S4 4_556 102.51(17)
Cl2 Pt1 S4 4_556 89.85(19)
S1 Pt1 S4 4_556 149.52(18)
C2 S1 C9 . 101.6(6)
C2 S1 Pt1 . 89.3(3)
C9 S1 Pt1 . 93.0(3)
C3 C2 S1 . 113.9(8)
C3 C2 H2A . 108.8
S1 C2 H2A . 108.8
C3 C2 H2B . 108.8
S1 C2 H2B . 108.8
H2A C2 H2B . 107.7
C2 C3 S4 . 114.7(6)
C2 C3 H3A . 108.6
S4 C3 H3A . 108.6
C2 C3 H3B . 108.6
S4 C3 H3B . 108.6
H3A C3 H3B . 107.6
C5 S4 C3 . 100.9(6)
C5 S4 Pt1 . 107.3(3)
C3 S4 Pt1 . 107.6(5)
C6 C5 S4 . 112.0(6)
C6 C5 H5A . 109.2
S4 C5 H5A . 109.2
C6 C5 H5B . 109.2
S4 C5 H5B . 109.2
H5A C5 H5B . 107.9
C5 C6 S7 . 114.4(6)
C5 C6 H6A . 108.6
S7 C6 H6A . 108.6
C5 C6 H6B . 108.6
S7 C6 H6B . 108.6
H6A C6 H6B . 107.6
C6 S7 C8 . 104.6(6)
C6 S7 Pt1 . 107.1(3)
C8 S7 Pt1 . 107.1(6)
C9 C8 S7 . 120.2(6)
C9 C8 H8A . 107.3
S7 C8 H8A . 107.3
C9 C8 H8B . 107.3
S7 C8 H8B . 107.3
H8A C8 H8B . 106.9
C8 C9 S1 . 118.7(7)
C8 C9 H9A . 107.6
S1 C9 H9A . 107.6
C8 C9 H9B . 107.6
S1 C9 H9B . 107.6
H9A C9 H9B . 107.1

loop_
_geom_bond_atom_site_label_1
_geom_bond_atom_site_label_2
_geom_bond_site_symmetry_2
_geom_bond_distance
Pt1 S4 . 2.193(6)
Pt1 S7 . 2.191(7)
Pt1 Cl1 . 2.305(10)
Pt1 Cl2 . 2.351(9)
Pt1 S1 . 3.072(3)
Pt1 S4 4_556 3.244(5)
S1 C2 . 1.823(9)
S1 C9 . 1.821(8)
C2 C3 . 1.530(8)
C2 H2A . 0.9700
C2 H2B . 0.9700
C3 S4 . 1.834(7)
C3 H3A . 0.9700
C3 H3B . 0.9700
S4 C5 . 1.828(8)
C5 C6 . 1.518(8)
C5 H5A . 0.9700
C5 H5B . 0.9700
C6 S7 . 1.816(8)
C6 H6A . 0.9700
C6 H6B . 0.9700
S7 C8 . 1.806(6)
C8 C9 . 1.516(7)
C8 H8A . 0.9700
C8 H8B . 0.9700
C9 H9A . 0.9700
C9 H9B . 0.9700

loop_
_geom_torsion_atom_site_label_1
_geom_torsion_atom_site_label_2
_geom_torsion_atom_site_label_3
_geom_torsion_atom_site_label_4
_geom_torsion
C9 S1 C2 C3 -132.9(7)
S1 C2 C3 S4 68.2(13)
C2 C3 S4 C5 59.3(12)
C3 S4 C5 C6 -85.1(7)
S4 C5 C6 S7 -33.4(9)
C5 C6 S7 C8 137.4(7)
C6 S7 C8 C9 -57.8(15)
S7 C8 C9 S1 -37.7(19)
C2 S1 C9 C8 95.4(12)
